data_1507267
loop_
_publ_author_name
'Gathergood, Nicholas'
'Scammells, Peter J.'

_publ_section_title
;
 Preparation of the 4-hydroxytryptamine scaffold via palladium-catalyzed
 cyclization: a practical and versatile synthesis of psilocin.
;
_journal_issue 6
_journal_name_full 'Organic letters'
_journal_page_first 921
_journal_page_last 923
_journal_paper_doi 10.1021/ol0341039
_journal_volume 5
_journal_year 2003
_chemical_formula_sum 'C33 H42 N2 O3 Si'
_chemical_formula_weight 542.78
_chemical_name_systematic
;
 ?
;
_space_group_IT_number 2
_symmetry_cell_setting triclinic
_symmetry_Int_Tables_number 2
_symmetry_space_group_name_Hall '-P 1'
_symmetry_space_group_name_H-M 'P -1'
_atom_sites_solution_hydrogens geom
_atom_sites_solution_primary direct
_atom_sites_solution_secondary difmap
_audit_creation_method SHELXL-97
_cell_angle_alpha 91.503(1)
_cell_angle_beta 108.014(1)
_cell_angle_gamma 97.261(1)
_cell_formula_units_Z 2
_cell_length_a 10.8305(1)
_cell_length_b 11.1512(2)
_cell_length_c 13.6330(2)
_cell_measurement_reflns_used 26374
_cell_measurement_temperature 123(2)
_cell_measurement_theta_max 28.3
_cell_measurement_theta_min 3.5
_cell_volume 1549.51(4)
_computing_cell_refinement 'HKL Scalepack (Otwinowski & Minor 1997)'
_computing_data_collection 'Collect (Nonius BV, 1997-2000)'
_computing_data_reduction 'HKL Denzo and Scalepack (Otwinowski & Minor 1997)'
_computing_molecular_graphics 'Ortep-3 for Windows (Farrugia, 1997)'
_computing_publication_material 'WinGX publication routines (Farrugia, 1999)'
_computing_structure_refinement 'SHELXL-97 (Sheldrick, 1997)'
_computing_structure_solution 'SHELXS-97 (Sheldrick, 1997)'
_diffrn_ambient_temperature 123(2)
_diffrn_detector 'CCD plate'
_diffrn_detector_area_resol_mean 9
_diffrn_measured_fraction_theta_full 0.995
_diffrn_measured_fraction_theta_max 0.977
_diffrn_measurement_device '95mm CCD camera on \k-goniostat'
_diffrn_measurement_device_type KappaCCD
_diffrn_measurement_method 'CCD rotation images, thick slices'
_diffrn_orient_matrix_type 'by Nonius Collect from scalepack cell'
_diffrn_orient_matrix_UB_11 0.735161E-1
_diffrn_orient_matrix_UB_12 0.668105E-1
_diffrn_orient_matrix_UB_13 0.64626E-2
_diffrn_orient_matrix_UB_21 0.205821E-1
_diffrn_orient_matrix_UB_22 0.49909E-2
_diffrn_orient_matrix_UB_23 0.768571E-1
_diffrn_orient_matrix_UB_31 0.615712E-1
_diffrn_orient_matrix_UB_32 -0.610181E-1
_diffrn_orient_matrix_UB_33 0.54125E-2
_diffrn_radiation_monochromator 'horizonally mounted graphite crystal'
_diffrn_radiation_probe x-ray
_diffrn_radiation_source 'fine-focus sealed tube'
_diffrn_radiation_type MoK\a
_diffrn_radiation_wavelength 0.71073
_diffrn_reflns_av_R_equivalents 0.0430
_diffrn_reflns_av_sigmaI/netI 0.0603
_diffrn_reflns_limit_h_max 14
_diffrn_reflns_limit_h_min -14
_diffrn_reflns_limit_k_max 14
_diffrn_reflns_limit_k_min -14
_diffrn_reflns_limit_l_max 17
_diffrn_reflns_limit_l_min -17
_diffrn_reflns_number 26374
_diffrn_reflns_theta_full 27.50
_diffrn_reflns_theta_max 28.30
_diffrn_reflns_theta_min 3.54
_diffrn_source 'Enraf Nonius FR590'
_exptl_absorpt_coefficient_mu 0.110
_exptl_absorpt_correction_type none
_exptl_crystal_colour colourless
_exptl_crystal_density_diffrn 1.163
_exptl_crystal_density_method 'not measured'
_exptl_crystal_description prismatic
_exptl_crystal_F_000 584
_exptl_crystal_size_max 0.20
_exptl_crystal_size_mid 0.15
_exptl_crystal_size_min 0.08
_refine_diff_density_max 0.219
_refine_diff_density_min -0.389
_refine_diff_density_rms 0.050
_refine_ls_extinction_method none
_refine_ls_goodness_of_fit_ref 1.051
_refine_ls_hydrogen_treatment mixed
_refine_ls_matrix_type full
_refine_ls_number_parameters 359
_refine_ls_number_reflns 7538
_refine_ls_number_restraints 0
_refine_ls_restrained_S_all 1.051
_refine_ls_R_factor_all 0.0736
_refine_ls_R_factor_gt 0.0415
_refine_ls_shift/su_max 0.000
_refine_ls_shift/su_mean 0.000
_refine_ls_structure_factor_coef Fsqd
_refine_ls_weighting_details 'calc w=1/[\s^2^(Fo^2^)+(0.0402P)^2^+0.1803P] where P=(Fo^2^+2Fc^2^)/3'
_refine_ls_weighting_scheme calc
_refine_ls_wR_factor_gt 0.0884
_refine_ls_wR_factor_ref 0.0966
_reflns_number_gt 5271
_reflns_number_total 7538
_reflns_threshold_expression >2sigma(I)
_cod_data_source_file ol0341039si20030120_072956.cif
_cod_data_source_block k38_02
_cod_database_code 1507267

loop_
_symmetry_equiv_pos_as_xyz
'x, y, z'
'-x, -y, -z'

loop_
_atom_site_label
_atom_site_type_symbol
_atom_site_fract_x
_atom_site_fract_y
_atom_site_fract_z
_atom_site_U_iso_or_equiv
_atom_site_adp_type
_atom_site_occupancy
_atom_site_symmetry_multiplicity
_atom_site_calc_flag
_atom_site_refinement_flags
C1 C 0.28024(12) 0.44559(11) 0.25248(9) 0.0185(3) Uani 1 1 d .
C2 C 0.30709(12) 0.52907(11) 0.33481(9) 0.0181(3) Uani 1 1 d .
C3 C 0.18500(12) 0.54844(11) 0.35115(9) 0.0182(3) Uani 1 1 d .
C4 C 0.15448(13) 0.62297(11) 0.42340(10) 0.0209(3) Uani 1 1 d .
C5 C 0.02581(13) 0.61943(12) 0.42081(10) 0.0248(3) Uani 1 1 d .
H5 H 0.0044 0.6692 0.4691 0.030 Uiso 1 1 calc R
C6 C -0.07323(13) 0.54237(12) 0.34687(10) 0.0253(3) Uani 1 1 d .
H6 H -0.1611 0.5401 0.3471 0.030 Uiso 1 1 calc R
C7 C -0.04855(13) 0.46974(12) 0.27383(10) 0.0225(3) Uani 1 1 d .
H7 H -0.1173 0.4190 0.2234 0.027 Uiso 1 1 calc R
C8 C 0.08244(12) 0.47404(11) 0.27721(9) 0.0182(3) Uani 1 1 d .
C9 C 0.07844(13) 0.33547(12) 0.12718(10) 0.0207(3) Uani 1 1 d .
C10 C -0.13660(13) 0.24648(13) 0.01021(10) 0.0266(3) Uani 1 1 d .
C11 C -0.12780(17) 0.32149(16) -0.07921(11) 0.0413(4) Uani 1 1 d .
H11A H -0.1463 0.4033 -0.0669 0.062 Uiso 1 1 calc R
H11B H -0.1920 0.2835 -0.1435 0.062 Uiso 1 1 calc R
H11C H -0.0394 0.3261 -0.0850 0.062 Uiso 1 1 calc R
C12 C -0.10024(16) 0.12060(13) 0.00122(11) 0.0351(4) Uani 1 1 d .
H12A H -0.0160 0.1267 -0.0124 0.053 Uiso 1 1 calc R
H12B H -0.1682 0.0722 -0.0557 0.053 Uiso 1 1 calc R
H12C H -0.0930 0.0816 0.0660 0.053 Uiso 1 1 calc R
C13 C -0.27024(14) 0.24068(15) 0.02549(12) 0.0368(4) Uani 1 1 d .
H13A H -0.2716 0.1936 0.0849 0.055 Uiso 1 1 calc R
H13B H -0.3379 0.2018 -0.0367 0.055 Uiso 1 1 calc R
H13C H -0.2874 0.3230 0.0381 0.055 Uiso 1 1 calc R
C14 C 0.43824(12) 0.59711(11) 0.39777(9) 0.0190(3) Uani 1 1 d .
H14A H 0.5087 0.5507 0.3935 0.023 Uiso 1 1 calc R
H14B H 0.4421 0.6057 0.4712 0.023 Uiso 1 1 calc R
C15 C 0.46028(12) 0.72255(11) 0.35842(9) 0.0192(3) Uani 1 1 d .
H15A H 0.4547 0.7132 0.2847 0.023 Uiso 1 1 calc R
H15B H 0.3895 0.7684 0.3630 0.023 Uiso 1 1 calc R
C16 C 0.61439(14) 0.90010(12) 0.36295(10) 0.0220(3) Uani 1 1 d .
H16A H 0.6872 0.9564 0.4111 0.026 Uiso 1 1 calc R
H16B H 0.5358 0.9420 0.3432 0.026 Uiso 1 1 calc R
C17 C 0.65033(13) 0.87127(11) 0.26735(9) 0.0196(3) Uani 1 1 d .
C18 C 0.60403(14) 0.93179(12) 0.17825(10) 0.0246(3) Uani 1 1 d .
H18 H 0.5441 0.9879 0.1756 0.029 Uiso 1 1 calc R
C19 C 0.64508(14) 0.91056(13) 0.09284(10) 0.0286(3) Uani 1 1 d .
H19 H 0.6138 0.9530 0.0326 0.034 Uiso 1 1 calc R
C20 C 0.73052(14) 0.82865(13) 0.09512(10) 0.0288(3) Uani 1 1 d .
H20 H 0.7584 0.8145 0.0368 0.035 Uiso 1 1 calc R
C21 C 0.77577(14) 0.76672(13) 0.18326(10) 0.0278(3) Uani 1 1 d .
H21 H 0.8340 0.7093 0.1850 0.033 Uiso 1 1 calc R
C22 C 0.73615(13) 0.78850(12) 0.26876(10) 0.0239(3) Uani 1 1 d .
H22 H 0.7682 0.7462 0.3290 0.029 Uiso 1 1 calc R
C23 C 0.59521(13) 0.82839(12) 0.52315(9) 0.0228(3) Uani 1 1 d .
H23A H 0.5620 0.7577 0.5548 0.027 Uiso 1 1 calc R
H23B H 0.5388 0.8919 0.5220 0.027 Uiso 1 1 calc R
C24 C 0.73434(13) 0.87592(12) 0.58789(9) 0.0203(3) Uani 1 1 d .
C25 C 0.82954(14) 0.79949(12) 0.60849(10) 0.0249(3) Uani 1 1 d .
H25 H 0.8065 0.7171 0.5824 0.030 Uiso 1 1 calc R
C26 C 0.95807(14) 0.84208(13) 0.66680(10) 0.0294(3) Uani 1 1 d .
H26 H 1.0222 0.7886 0.6809 0.035 Uiso 1 1 calc R
C27 C 0.99325(15) 0.96196(14) 0.70452(11) 0.0327(4) Uani 1 1 d .
H27 H 1.0815 0.9912 0.7440 0.039 Uiso 1 1 calc R
C28 C 0.89950(15) 1.03896(14) 0.68454(11) 0.0358(4) Uani 1 1 d .
H28 H 0.9231 1.1214 0.7103 0.043 Uiso 1 1 calc R
C29 C 0.77062(15) 0.99601(13) 0.62680(10) 0.0290(3) Uani 1 1 d .
H29 H 0.7065 1.0494 0.6137 0.035 Uiso 1 1 calc R
C30 C 0.22945(15) 0.77005(13) 0.56733(11) 0.0301(3) Uani 1 1 d .
H30A H 0.1692 0.8251 0.5317 0.045 Uiso 1 1 calc R
H30B H 0.3108 0.8174 0.6122 0.045 Uiso 1 1 calc R
H30C H 0.1885 0.7188 0.6092 0.045 Uiso 1 1 calc R
C31 C 0.56997(14) 0.43785(15) 0.26431(13) 0.0388(4) Uani 1 1 d .
H31A H 0.6271 0.4040 0.2308 0.058 Uiso 1 1 calc R
H31B H 0.5892 0.4121 0.3350 0.058 Uiso 1 1 calc R
H31C H 0.5854 0.5265 0.2662 0.058 Uiso 1 1 calc R
C32 C 0.37738(16) 0.44401(14) 0.06132(11) 0.0333(4) Uani 1 1 d .
H32A H 0.4285 0.4024 0.0266 0.050 Uiso 1 1 calc R
H32B H 0.4100 0.5310 0.0709 0.050 Uiso 1 1 calc R
H32C H 0.2848 0.4312 0.0189 0.050 Uiso 1 1 calc R
C33 C 0.38563(15) 0.21375(13) 0.19266(11) 0.0295(3) Uani 1 1 d .
H33A H 0.2936 0.1763 0.1701 0.044 Uiso 1 1 calc R
H33B H 0.4289 0.1929 0.2633 0.044 Uiso 1 1 calc R
H33C H 0.4300 0.1838 0.1462 0.044 Uiso 1 1 calc R
N1 N 0.14046(10) 0.41176(9) 0.21607(8) 0.0179(2) Uani 1 1 d .
N2 N 0.58746(10) 0.79233(9) 0.41665(8) 0.0188(2) Uani 1 1 d .
O1 O -0.05032(9) 0.31408(8) 0.10851(7) 0.0230(2) Uani 1 1 d .
O2 O 0.13899(9) 0.29723(9) 0.07525(7) 0.0305(2) Uani 1 1 d .
O3 O 0.25855(9) 0.69540(8) 0.49266(7) 0.0262(2) Uani 1 1 d .
Si1 Si 0.39406(4) 0.38217(3) 0.18954(3) 0.02215(10) Uani 1 1 d .

loop_
_atom_site_aniso_label
_atom_site_aniso_U_11
_atom_site_aniso_U_22
_atom_site_aniso_U_33
_atom_site_aniso_U_23
_atom_site_aniso_U_13
_atom_site_aniso_U_12
C1 0.0141(7) 0.0169(7) 0.0240(7) 0.0032(5) 0.0059(5) 0.0001(5)
C2 0.0169(7) 0.0158(7) 0.0225(7) 0.0046(5) 0.0072(5) 0.0018(5)
C3 0.0170(7) 0.0155(7) 0.0225(7) 0.0039(5) 0.0069(5) 0.0017(5)
C4 0.0202(7) 0.0167(7) 0.0251(7) 0.0014(5) 0.0075(5) -0.0003(5)
C5 0.0253(8) 0.0205(7) 0.0327(8) 0.0004(5) 0.0145(6) 0.0054(6)
C6 0.0174(7) 0.0230(8) 0.0384(8) 0.0037(6) 0.0121(6) 0.0051(6)
C7 0.0154(7) 0.0200(7) 0.0308(7) 0.0021(5) 0.0062(5) 0.0007(5)
C8 0.0176(7) 0.0153(7) 0.0229(7) 0.0035(5) 0.0082(5) 0.0023(5)
C9 0.0192(7) 0.0196(7) 0.0223(7) 0.0037(5) 0.0060(5) -0.0005(5)
C10 0.0207(7) 0.0280(8) 0.0229(7) -0.0012(5) -0.0018(5) -0.0034(6)
C11 0.0390(10) 0.0473(11) 0.0293(8) 0.0119(7) -0.0002(7) 0.0021(8)
C12 0.0349(9) 0.0277(8) 0.0359(9) -0.0051(6) 0.0049(7) -0.0026(7)
C13 0.0214(8) 0.0373(9) 0.0424(9) -0.0009(7) -0.0001(6) -0.0038(7)
C14 0.0163(7) 0.0174(7) 0.0223(7) 0.0001(5) 0.0051(5) 0.0016(5)
C15 0.0160(7) 0.0187(7) 0.0219(7) 0.0005(5) 0.0052(5) 0.0007(5)
C16 0.0249(7) 0.0172(7) 0.0241(7) -0.0009(5) 0.0100(5) -0.0013(6)
C17 0.0179(7) 0.0164(7) 0.0229(7) -0.0014(5) 0.0068(5) -0.0040(5)
C18 0.0229(8) 0.0215(7) 0.0287(7) 0.0022(5) 0.0069(6) 0.0040(6)
C19 0.0299(8) 0.0326(8) 0.0211(7) 0.0053(6) 0.0061(6) 0.0011(7)
C20 0.0321(8) 0.0314(8) 0.0235(7) -0.0031(6) 0.0127(6) -0.0018(7)
C21 0.0261(8) 0.0280(8) 0.0317(8) -0.0007(6) 0.0119(6) 0.0056(6)
C22 0.0253(8) 0.0231(8) 0.0239(7) 0.0031(5) 0.0082(6) 0.0035(6)
C23 0.0229(7) 0.0236(7) 0.0222(7) -0.0031(5) 0.0097(5) -0.0013(6)
C24 0.0229(7) 0.0222(7) 0.0165(6) -0.0004(5) 0.0085(5) 0.0001(6)
C25 0.0284(8) 0.0203(7) 0.0258(7) 0.0013(5) 0.0095(6) 0.0003(6)
C26 0.0272(8) 0.0321(9) 0.0296(8) 0.0080(6) 0.0084(6) 0.0067(7)
C27 0.0246(8) 0.0375(9) 0.0283(8) 0.0027(6) 0.0008(6) -0.0055(7)
C28 0.0367(9) 0.0244(8) 0.0368(9) -0.0075(6) 0.0022(7) -0.0047(7)
C29 0.0286(8) 0.0234(8) 0.0316(8) -0.0043(6) 0.0049(6) 0.0038(6)
C30 0.0329(9) 0.0249(8) 0.0334(8) -0.0082(6) 0.0133(6) 0.0017(6)
C31 0.0209(8) 0.0436(10) 0.0533(10) -0.0131(7) 0.0149(7) 0.0048(7)
C32 0.0405(9) 0.0276(8) 0.0407(9) 0.0038(6) 0.0262(7) 0.0025(7)
C33 0.0362(9) 0.0271(8) 0.0267(7) 0.0003(6) 0.0100(6) 0.0100(7)
N1 0.0144(6) 0.0173(6) 0.0217(6) 0.0002(4) 0.0063(4) 0.0002(4)
N2 0.0184(6) 0.0176(6) 0.0193(6) -0.0022(4) 0.0072(4) -0.0042(4)
O1 0.0155(5) 0.0244(5) 0.0256(5) -0.0023(4) 0.0036(4) -0.0022(4)
O2 0.0226(5) 0.0397(6) 0.0283(5) -0.0095(4) 0.0102(4) -0.0013(4)
O3 0.0229(5) 0.0252(5) 0.0302(5) -0.0089(4) 0.0105(4) -0.0015(4)
Si1 0.0178(2) 0.0217(2) 0.0286(2) -0.00087(14) 0.01028(15) 0.00205(15)

loop_
_atom_type_symbol
_atom_type_description
_atom_type_scat_dispersion_real
_atom_type_scat_dispersion_imag
_atom_type_scat_source
C C 0.0033 0.0016 'International Tables Vol C Tables 4.2.6.8 and 6.1.1.4'
H H 0.0000 0.0000 'International Tables Vol C Tables 4.2.6.8 and 6.1.1.4'
N N 0.0061 0.0033 'International Tables Vol C Tables 4.2.6.8 and 6.1.1.4'
O O 0.0106 0.0060 'International Tables Vol C Tables 4.2.6.8 and 6.1.1.4'
Si Si 0.0817 0.0704 'International Tables Vol C Tables 4.2.6.8 and 6.1.1.4'

loop_
_geom_angle_atom_site_label_1
_geom_angle_atom_site_label_2
_geom_angle_atom_site_label_3
_geom_angle
C2 C1 N1 106.60(11)
C2 C1 Si1 130.47(10)
N1 C1 Si1 122.92(9)
C1 C2 C3 108.82(11)
C1 C2 C14 128.02(12)
C3 C2 C14 123.10(11)
C8 C3 C4 118.76(12)
C8 C3 C2 108.11(11)
C4 C3 C2 133.12(12)
O3 C4 C5 124.31(12)
O3 C4 C3 116.16(11)
C5 C4 C3 119.53(12)
C4 C5 C6 119.83(12)
C4 C5 H5 120.1
C6 C5 H5 120.1
C7 C6 C5 122.72(13)
C7 C6 H6 118.6
C5 C6 H6 118.6
C6 C7 C8 116.95(12)
C6 C7 H7 121.5
C8 C7 H7 121.5
C7 C8 C3 122.19(12)
C7 C8 N1 131.32(11)
C3 C8 N1 106.49(11)
O2 C9 O1 126.37(12)
O2 C9 N1 121.73(12)
O1 C9 N1 111.90(11)
O1 C10 C11 108.38(11)
O1 C10 C12 110.73(11)
C11 C10 C12 113.09(13)
O1 C10 C13 101.15(11)
C11 C10 C13 111.68(12)
C12 C10 C13 111.14(12)
C10 C11 H11A 109.5
C10 C11 H11B 109.5
H11A C11 H11B 109.5
C10 C11 H11C 109.5
H11A C11 H11C 109.5
H11B C11 H11C 109.5
C10 C12 H12A 109.5
C10 C12 H12B 109.5
H12A C12 H12B 109.5
C10 C12 H12C 109.5
H12A C12 H12C 109.5
H12B C12 H12C 109.5
C10 C13 H13A 109.5
C10 C13 H13B 109.5
H13A C13 H13B 109.5
C10 C13 H13C 109.5
H13A C13 H13C 109.5
H13B C13 H13C 109.5
C2 C14 C15 110.80(10)
C2 C14 H14A 109.5
C15 C14 H14A 109.5
C2 C14 H14B 109.5
C15 C14 H14B 109.5
H14A C14 H14B 108.1
N2 C15 C14 113.00(10)
N2 C15 H15A 109.0
C14 C15 H15A 109.0
N2 C15 H15B 109.0
C14 C15 H15B 109.0
H15A C15 H15B 107.8
N2 C16 C17 113.26(10)
N2 C16 H16A 108.9
C17 C16 H16A 108.9
N2 C16 H16B 108.9
C17 C16 H16B 108.9
H16A C16 H16B 107.7
C22 C17 C18 118.75(12)
C22 C17 C16 120.36(11)
C18 C17 C16 120.79(12)
C17 C18 C19 120.31(13)
C17 C18 H18 119.8
C19 C18 H18 119.8
C20 C19 C18 120.49(13)
C20 C19 H19 119.8
C18 C19 H19 119.8
C19 C20 C21 119.52(13)
C19 C20 H20 120.2
C21 C20 H20 120.2
C22 C21 C20 120.15(14)
C22 C21 H21 119.9
C20 C21 H21 119.9
C21 C22 C17 120.77(12)
C21 C22 H22 119.6
C17 C22 H22 119.6
N2 C23 C24 111.38(11)
N2 C23 H23A 109.4
C24 C23 H23A 109.4
N2 C23 H23B 109.4
C24 C23 H23B 109.4
H23A C23 H23B 108.0
C25 C24 C29 118.55(13)
C25 C24 C23 119.97(12)
C29 C24 C23 121.47(13)
C24 C25 C26 120.68(13)
C24 C25 H25 119.7
C26 C25 H25 119.7
C27 C26 C25 120.28(14)
C27 C26 H26 119.9
C25 C26 H26 119.9
C28 C27 C26 119.61(13)
C28 C27 H27 120.2
C26 C27 H27 120.2
C27 C28 C29 120.07(14)
C27 C28 H28 120.0
C29 C28 H28 120.0
C28 C29 C24 120.81(14)
C28 C29 H29 119.6
C24 C29 H29 119.6
O3 C30 H30A 109.5
O3 C30 H30B 109.5
H30A C30 H30B 109.5
O3 C30 H30C 109.5
H30A C30 H30C 109.5
H30B C30 H30C 109.5
Si1 C31 H31A 109.5
Si1 C31 H31B 109.5
H31A C31 H31B 109.5
Si1 C31 H31C 109.5
H31A C31 H31C 109.5
H31B C31 H31C 109.5
Si1 C32 H32A 109.5
Si1 C32 H32B 109.5
H32A C32 H32B 109.5
Si1 C32 H32C 109.5
H32A C32 H32C 109.5
H32B C32 H32C 109.5
Si1 C33 H33A 109.5
Si1 C33 H33B 109.5
H33A C33 H33B 109.5
Si1 C33 H33C 109.5
H33A C33 H33C 109.5
H33B C33 H33C 109.5
C9 N1 C8 128.12(11)
C9 N1 C1 121.69(11)
C8 N1 C1 109.98(10)
C15 N2 C16 110.32(10)
C15 N2 C23 112.50(10)
C16 N2 C23 109.84(10)
C9 O1 C10 120.25(10)
C4 O3 C30 116.82(11)
C32 Si1 C33 115.91(7)
C32 Si1 C31 102.45(7)
C33 Si1 C31 102.90(7)
C32 Si1 C1 111.04(6)
C33 Si1 C1 112.91(6)
C31 Si1 C1 110.70(6)

loop_
_geom_bond_atom_site_label_1
_geom_bond_atom_site_label_2
_geom_bond_distance
C1 C2 1.3733(17)
C1 N1 1.4358(16)
C1 Si1 1.8970(13)
C2 C3 1.4480(18)
C2 C14 1.5064(17)
C3 C8 1.4032(17)
C3 C4 1.4136(18)
C4 O3 1.3733(15)
C4 C5 1.3786(19)
C5 C6 1.3993(19)
C5 H5 0.9500
C6 C7 1.3770(19)
C6 H6 0.9500
C7 C8 1.3997(18)
C7 H7 0.9500
C8 N1 1.4057(16)
C9 O2 1.2063(16)
C9 O1 1.3265(15)
C9 N1 1.3933(16)
C10 O1 1.4939(15)
C10 C11 1.516(2)
C10 C12 1.517(2)
C10 C13 1.519(2)
C11 H11A 0.9800
C11 H11B 0.9800
C11 H11C 0.9800
C12 H12A 0.9800
C12 H12B 0.9800
C12 H12C 0.9800
C13 H13A 0.9800
C13 H13B 0.9800
C13 H13C 0.9800
C14 C15 1.5282(18)
C14 H14A 0.9900
C14 H14B 0.9900
C15 N2 1.4675(16)
C15 H15A 0.9900
C15 H15B 0.9900
C16 N2 1.4679(16)
C16 C17 1.5089(17)
C16 H16A 0.9900
C16 H16B 0.9900
C17 C22 1.3866(19)
C17 C18 1.3909(18)
C18 C19 1.3935(19)
C18 H18 0.9500
C19 C20 1.374(2)
C19 H19 0.9500
C20 C21 1.388(2)
C20 H20 0.9500
C21 C22 1.3866(19)
C21 H21 0.9500
C22 H22 0.9500
C23 N2 1.4706(16)
C23 C24 1.5104(18)
C23 H23A 0.9900
C23 H23B 0.9900
C24 C25 1.3870(19)
C24 C29 1.3893(18)
C25 C26 1.387(2)
C25 H25 0.9500
C26 C27 1.382(2)
C26 H26 0.9500
C27 C28 1.380(2)
C27 H27 0.9500
C28 C29 1.389(2)
C28 H28 0.9500
C29 H29 0.9500
C30 O3 1.4314(16)
C30 H30A 0.9800
C30 H30B 0.9800
C30 H30C 0.9800
C31 Si1 1.8764(15)
C31 H31A 0.9800
C31 H31B 0.9800
C31 H31C 0.9800
C32 Si1 1.8610(14)
C32 H32A 0.9800
C32 H32B 0.9800
C32 H32C 0.9800
C33 Si1 1.8710(14)
C33 H33A 0.9800
C33 H33B 0.9800
C33 H33C 0.9800

loop_
_cod_related_entry_id
_cod_related_entry_code
_cod_related_entry_database
1 21157502 ChemSpider
